data_7159513
loop_
_publ_author_name
'Ricca, Michael'
'Yao, Shaolei'
'Le, Tommy'
'White, Jonathan M.'
'Donnelly, Paul S.'
'Rizzacasa, Mark A.'

_publ_section_title
;
 A <i>cis</i>-&#x3b2;-iron(III) SALPN catalyst for hydrogen atom transfer
 reductions and olefin cross couplings.
;
_journal_issue 33
_journal_name_full 'Organic &amp; biomolecular chemistry'
_journal_page_first 6789
_journal_page_last 6793
_journal_paper_doi 10.1039/d3ob01085f
_journal_volume 21
_journal_year 2023
_chemical_formula_moiety 'C25 H34 O4 Si'
_chemical_formula_sum 'C25 H34 O4 Si'
_chemical_formula_weight 426.61
_space_group_crystal_system monoclinic
_space_group_IT_number 14
_space_group_name_Hall '-P 2ybc'
_space_group_name_H-M_alt 'P 1 21/c 1'
_atom_sites_solution_hydrogens geom
_atom_sites_solution_primary dual
_audit_creation_date 2022-11-03
_audit_creation_method
;
Olex2 1.5
(compiled 2022.04.07 svn.rca3783a0 for OlexSys, GUI svn.r6498)
;
_audit_update_record
;
2022-12-07 deposited with the CCDC.	2023-08-01 downloaded from the CCDC.
;
_cell_angle_alpha 90
_cell_angle_beta 93.5438(15)
_cell_angle_gamma 90
_cell_formula_units_Z 4
_cell_length_a 9.35425(16)
_cell_length_b 11.58392(18)
_cell_length_c 21.9396(3)
_cell_measurement_reflns_used 75174
_cell_measurement_temperature 100.00(10)
_cell_measurement_theta_max 50.0060
_cell_measurement_theta_min 2.5430
_cell_volume 2372.80(6)
_computing_cell_refinement 'CrysAlisPro 1.171.42.49 (Rigaku OD, 2022)'
_computing_data_collection 'CrysAlisPro 1.171.42.49 (Rigaku OD, 2022)'
_computing_data_reduction 'CrysAlisPro 1.171.42.49 (Rigaku OD, 2022)'
_computing_molecular_graphics 'Olex2 1.5 (Dolomanov et al., 2009)'
_computing_publication_material 'Olex2 1.5 (Dolomanov et al., 2009)'
_computing_structure_refinement 'SHELXL 2018/3 (Sheldrick, 2015)'
_computing_structure_solution 'SHELXT 2018/2 (Sheldrick, 2018)'
_diffrn_ambient_environment N~2~
_diffrn_ambient_temperature 100.00(10)
_diffrn_detector 'Hybrid Pixel Array Detector'
_diffrn_detector_area_resol_mean 10.0000
_diffrn_detector_type HyPix
_diffrn_measured_fraction_theta_full 0.999
_diffrn_measured_fraction_theta_max 0.988
_diffrn_measurement_details
;
List of Runs (angles in degrees, time in seconds):

  # Type    Start    End  Width  t~exp~   \w     \q     \k     \f   Frames
#--------------------------------------------------------------------------
  1  \w    -44.00 -19.00   0.50    5.00    --  -30.00 -54.00  73.13   50
  2  \w    -46.00 -21.00   0.50    5.00    --  -34.00 -53.00 109.71   50
  3  \w    -53.00 -24.00   0.50    5.00    --  -38.00 -50.00 141.79   58
  4  \w    -70.00 -42.00   0.50    5.00    --  -54.42 -46.00  50.15   56
  5  \w    -72.00 -42.00   0.50    5.00    --  -54.42 -45.00 -36.38   60
  6  \w    -50.00 -24.00   0.50    5.00    --  -38.00 -51.00 -42.59   52
  7  \w    -50.00 -24.00   0.50    5.00    --  -38.00 -51.00 -99.08   52
  8  \w    -49.00 -24.00   0.50    5.00    --  -38.00 -51.00-153.47   50
  9  \w    -71.00 -44.00   0.50    5.00    --  -54.42 -45.00-133.91   54
 10  \w   -110.00 -42.00   0.50    5.00    --  -54.42 -44.00-106.58  136
 11  \w    -87.00 -42.00   0.50    5.00    --  -54.42 -44.00  22.27   90
 12  \w   -109.00 -42.00   0.50    5.00    --  -54.42 -46.00 159.42  134
 13  \w   -121.00 -41.00   0.50    5.00    --  -54.00 -46.00  92.21  160
 14  \w   -122.00 -41.00   0.50    5.00    --  -54.00 -46.00 -66.89  162
 15  \w     -7.00  20.00   0.50    2.00    --   14.00  72.00  69.73   54
 16  \w     20.00  46.00   0.50    5.00    --   34.00  53.00 146.66   52
 17  \w     95.00 122.00   0.50    5.00    --   55.35 125.00  30.00   54
 18  \w     81.00 106.00   0.50    5.00    --   55.35 113.00-108.00   50
 19  \w     -8.00  17.00   0.50    2.00    --   14.00  75.00-103.04   50
 20  \w    -77.00  13.00   0.50    5.00    --  -54.42  77.00-150.00  180
 21  \w    -95.00 -41.00   0.50    5.00    --  -54.42 125.00   0.00  108
 22  \w    -96.00 -35.00   0.50    5.00    --  -54.42 113.00-108.00  122
 23  \w     10.00  75.00   0.50    5.00    --   55.35-113.00 159.00  130
 24  \w     17.00  74.00   0.50    5.00    --   55.35-125.00 150.00  114
 25  \w     19.00  85.00   0.50    5.00    --   55.35-125.00   0.00  132
 26  \w    -16.00  37.00   0.50    5.00    --   55.35 -57.00  30.00  106
 27  \w    -16.00  18.00   0.50    5.00    --   55.35 -57.00  60.00   68
 28  \w    -16.00  36.00   0.50    5.00    --   55.35 -57.00 -30.00  104
 29  \w    -12.00  34.00   0.50    5.00    --   55.35 -57.00-120.00   92
 30  \w    -15.00  40.00   0.50    5.00    --   55.35 -57.00-180.00  110
 31  \w    -95.00 -39.00   0.50    5.00    --  -54.42 125.00 -30.00  112
 32  \w    -59.00 -34.00   0.50    5.00    --  -54.42 125.00 150.00   50
 33  \w   -101.00 -64.00   0.50    5.00    --  -54.42 125.00 150.00   74
 34  \w   -125.00 -41.00   0.50    5.00    --  -54.00 -46.00  -1.39  168
 35  \w   -119.00 -42.00   0.50    5.00    --  -54.42 -46.00 119.29  154
 36  \w   -126.00 -74.00   0.50    5.00    --  -54.42 -46.00  50.15  104
 37  \w   -126.00 -81.00   0.50    5.00    --  -54.42 -45.00 -36.38   90
 38  \w   -126.00 -81.00   0.50    5.00    --  -54.42 -45.00-133.91   90
 39  \w   -126.00 -42.00   0.50    5.00    --  -54.42 -46.00-163.19  168
;
_diffrn_measurement_device 'four-circle diffractometer'
_diffrn_measurement_device_type 'XtaLAB Synergy, Dualflex, HyPix'
_diffrn_measurement_method '\w scans'
_diffrn_orient_matrix_type 'CrysAlisPro convention (1999,Acta A55,543-557)'
_diffrn_orient_matrix_UB_11 -0.0271475000
_diffrn_orient_matrix_UB_12 -0.0124933000
_diffrn_orient_matrix_UB_13 0.0287574000
_diffrn_orient_matrix_UB_21 0.0706620000
_diffrn_orient_matrix_UB_22 0.0005976000
_diffrn_orient_matrix_UB_23 0.0137120000
_diffrn_orient_matrix_UB_31 -0.0063164000
_diffrn_orient_matrix_UB_32 0.0599491000
_diffrn_orient_matrix_UB_33 0.0058574000
_diffrn_radiation_monochromator mirror
_diffrn_radiation_probe x-ray
_diffrn_radiation_type 'Mo K\a'
_diffrn_radiation_wavelength 0.71073
_diffrn_reflns_av_R_equivalents 0.0902
_diffrn_reflns_av_unetI/netI 0.0502
_diffrn_reflns_Laue_measured_fraction_full 0.999
_diffrn_reflns_Laue_measured_fraction_max 0.988
_diffrn_reflns_limit_h_max 20
_diffrn_reflns_limit_h_min -20
_diffrn_reflns_limit_k_max 25
_diffrn_reflns_limit_k_min -23
_diffrn_reflns_limit_l_max 48
_diffrn_reflns_limit_l_min -47
_diffrn_reflns_number 278224
_diffrn_reflns_point_group_measured_fraction_full 0.999
_diffrn_reflns_point_group_measured_fraction_max 0.988
_diffrn_reflns_theta_full 25.242
_diffrn_reflns_theta_max 51.415
_diffrn_reflns_theta_min 2.181
_diffrn_source 'micro-focus sealed X-ray tube'
_diffrn_source_type 'PhotonJet (Mo) X-ray Source'
_exptl_absorpt_coefficient_mu 0.126
_exptl_absorpt_correction_T_max 1.000
_exptl_absorpt_correction_T_min 0.211
_exptl_absorpt_correction_type gaussian
_exptl_absorpt_process_details
;
CrysAlisPro 1.171.42.49 (Rigaku Oxford Diffraction, 2022)
Numerical absorption correction based on gaussian integration over
a multifaceted crystal model
Empirical absorption correction using spherical harmonics,
implemented in SCALE3 ABSPACK scaling algorithm.
;
_exptl_crystal_colour 'clear colourless'
_exptl_crystal_colour_lustre clear
_exptl_crystal_colour_primary colourless
_exptl_crystal_density_diffrn 1.194
_exptl_crystal_description block
_exptl_crystal_F_000 920
_exptl_crystal_size_max 0.47
_exptl_crystal_size_mid 0.35
_exptl_crystal_size_min 0.21
_refine_diff_density_max 0.593
_refine_diff_density_min -0.265
_refine_diff_density_rms 0.060
_refine_ls_extinction_method none
_refine_ls_goodness_of_fit_ref 1.024
_refine_ls_hydrogen_treatment constr
_refine_ls_matrix_type full
_refine_ls_number_parameters 277
_refine_ls_number_reflns 26138
_refine_ls_number_restraints 0
_refine_ls_restrained_S_all 1.024
_refine_ls_R_factor_all 0.1132
_refine_ls_R_factor_gt 0.0555
_refine_ls_shift/su_max 0.001
_refine_ls_shift/su_mean 0.000
_refine_ls_structure_factor_coef Fsqd
_refine_ls_weighting_details 'w=1/[\s^2^(Fo^2^)+(0.0705P)^2^+0.1478P] where P=(Fo^2^+2Fc^2^)/3'
_refine_ls_weighting_scheme calc
_refine_ls_wR_factor_gt 0.1349
_refine_ls_wR_factor_ref 0.1572
_reflns_Friedel_coverage 0.000
_reflns_number_gt 14765
_reflns_number_total 26138
_reflns_threshold_expression 'I > 2\s(I)'
_cod_data_source_file d3ob01085f2.cif
_cod_data_source_block jmwmr636_mo_abs
_cod_depositor_comments 'Adding full bibliography for 7159510--7159513.cif.'
_cod_original_cell_volume 2372.80(7)
_cod_database_code 7159513
_shelx_shelxl_version_number 2018/3
_chemical_oxdiff_formula 'C25 H34 O4 Si'
_chemical_oxdiff_usercomment Lactone
_shelx_space_group_comment
;
The symmetry employed for this shelxl refinement is uniquely defined
by the following loop, which should always be used as a source of
symmetry information in preference to the above space-group names.
They are only intended as comments.
;
_shelx_estimated_absorpt_t_max 0.974
_shelx_estimated_absorpt_t_min 0.943
_olex2_refinement_description
;
1. Fixed Uiso
 At 1.2 times of:
  All C(H) groups, All C(H,H) groups
 At 1.5 times of:
  All C(H,H,H) groups
2.a Ternary CH refined with riding coordinates:
 C18(H18), C19(H19)
2.b Secondary CH2 refined with riding coordinates:
 C17(H17A,H17B), C20(H20A,H20B)
2.c Aromatic/amide H refined with riding coordinates:
 C12(H12), C2(H2), C16(H16), C6(H6), C3(H3), C14(H14), C5(H5), C15(H15),
 C13(H13), C4(H4)
2.d Idealised Me refined as rotating group:
 C8(H8A,H8B,H8C), C9(H9A,H9B,H9C), C24(H24A,H24B,H24C), C10(H10A,H10B,H10C),
 C23(H23A,H23B,H23C), C25(H25A,H25B,H25C)
;
_olex2_submission_special_instructions 'No special instructions were received'
_oxdiff_exptl_absorpt_empirical_details
;
Empirical correction (ABSPACK) includes:
- Absorption correction using spherical harmonics
- Frame scaling
;
_oxdiff_exptl_absorpt_empirical_full_max 1.568
_oxdiff_exptl_absorpt_empirical_full_min 0.596

loop_
_space_group_symop_operation_xyz
'x, y, z'
'-x, y+1/2, -z+1/2'
'-x, -y, -z'
'x, -y-1/2, z-1/2'

loop_
_atom_site_label
_atom_site_type_symbol
_atom_site_fract_x
_atom_site_fract_y
_atom_site_fract_z
_atom_site_U_iso_or_equiv
_atom_site_adp_type
_atom_site_occupancy
_atom_site_site_symmetry_order
_atom_site_calc_flag
_atom_site_refinement_flags_posn
_atom_site_refinement_flags_adp
_atom_site_refinement_flags_occupancy
_atom_site_disorder_assembly
_atom_site_disorder_group
Si1 Si 0.24581(2) 0.30514(2) 0.44885(2) 0.01560(3) Uani 1 1 d . . . . .
O1 O 0.24227(5) 0.43775(4) 0.42080(2) 0.01861(7) Uani 1 1 d . . . . .
O2 O 0.35423(5) 0.52485(4) 0.31185(2) 0.02283(8) Uani 1 1 d . . . . .
O4 O 0.29629(6) 0.78713(4) 0.29199(2) 0.02521(9) Uani 1 1 d . . . . .
O3 O 0.20488(8) 0.45725(6) 0.23759(3) 0.04272(17) Uani 1 1 d . . . . .
C1 C 0.39876(6) 0.22458(5) 0.41771(3) 0.01889(9) Uani 1 1 d . . . . .
C11 C 0.26503(6) 0.31576(5) 0.53450(3) 0.01794(9) Uani 1 1 d . . . . .
C18 C 0.34800(6) 0.59288(5) 0.36697(3) 0.01734(8) Uani 1 1 d . . . . .
H18 H 0.428582 0.649746 0.369298 0.021 Uiso 1 1 calc R U . . .
C19 C 0.20361(6) 0.65846(5) 0.36168(2) 0.01664(8) Uani 1 1 d . . . . .
H19 H 0.155804 0.650628 0.400995 0.020 Uiso 1 1 calc R U . . .
C12 C 0.25376(7) 0.42468(6) 0.56165(3) 0.02077(10) Uani 1 1 d . . . . .
H12 H 0.240420 0.490642 0.536201 0.025 Uiso 1 1 calc R U . . .
C7 C 0.06617(6) 0.24082(5) 0.42366(3) 0.01960(9) Uani 1 1 d . . . . .
C17 C 0.36402(7) 0.51165(5) 0.42086(3) 0.02127(10) Uani 1 1 d . . . . .
H17A H 0.452013 0.464881 0.418267 0.026 Uiso 1 1 calc R U . . .
H17B H 0.372528 0.556541 0.459308 0.026 Uiso 1 1 calc R U . . .
C2 C 0.49414(7) 0.15831(6) 0.45502(3) 0.02255(10) Uani 1 1 d . . . . .
H2 H 0.481460 0.154067 0.497593 0.027 Uiso 1 1 calc R U . . .
C22 C 0.22148(6) 0.78730(5) 0.34727(3) 0.01883(9) Uani 1 1 d . . . . .
C16 C 0.28334(7) 0.22130(6) 0.57430(3) 0.02284(10) Uani 1 1 d . . . . .
H16 H 0.290181 0.145904 0.557686 0.027 Uiso 1 1 calc R U . . .
C6 C 0.42185(8) 0.22914(6) 0.35500(3) 0.02496(11) Uani 1 1 d . . . . .
H6 H 0.359749 0.274138 0.328628 0.030 Uiso 1 1 calc R U . . .
C21 C 0.22452(8) 0.51716(6) 0.28210(3) 0.02464(11) Uani 1 1 d . . . . .
C20 C 0.11765(7) 0.59122(6) 0.31200(3) 0.02285(10) Uani 1 1 d . . . . .
H20A H 0.043809 0.542957 0.330031 0.027 Uiso 1 1 calc R U . . .
H20B H 0.069887 0.644632 0.281967 0.027 Uiso 1 1 calc R U . . .
C8 C 0.05109(8) 0.11995(6) 0.45129(4) 0.02764(12) Uani 1 1 d . . . . .
H8A H 0.130944 0.071337 0.439918 0.041 Uiso 1 1 calc R U . . .
H8B H -0.039573 0.085399 0.435712 0.041 Uiso 1 1 calc R U . . .
H8C H 0.052269 0.125986 0.495872 0.041 Uiso 1 1 calc R U . . .
C3 C 0.60711(8) 0.09853(6) 0.43106(4) 0.02778(13) Uani 1 1 d . . . . .
H3 H 0.670731 0.054602 0.457315 0.033 Uiso 1 1 calc R U . . .
C14 C 0.28100(8) 0.34419(8) 0.66287(3) 0.02821(13) Uani 1 1 d . . . . .
H14 H 0.286918 0.353810 0.705950 0.034 Uiso 1 1 calc R U . . .
C5 C 0.53430(9) 0.16875(7) 0.33088(4) 0.02926(13) Uani 1 1 d . . . . .
H5 H 0.547810 0.172438 0.288363 0.035 Uiso 1 1 calc R U . . .
C15 C 0.29178(8) 0.23515(7) 0.63765(3) 0.02727(13) Uani 1 1 d . . . . .
H15 H 0.304921 0.169709 0.663481 0.033 Uiso 1 1 calc R U . . .
C13 C 0.26153(8) 0.43917(7) 0.62484(3) 0.02634(12) Uani 1 1 d . . . . .
H13 H 0.253485 0.514142 0.641841 0.032 Uiso 1 1 calc R U . . .
C4 C 0.62690(8) 0.10300(7) 0.36906(4) 0.02946(14) Uani 1 1 d . . . . .
H4 H 0.703197 0.061454 0.352642 0.035 Uiso 1 1 calc R U . . .
C9 C -0.05113(8) 0.31931(6) 0.44643(4) 0.02947(14) Uani 1 1 d . . . . .
H9A H -0.041279 0.323918 0.491093 0.044 Uiso 1 1 calc R U . . .
H9B H -0.145356 0.287497 0.433676 0.044 Uiso 1 1 calc R U . . .
H9C H -0.041789 0.396702 0.429082 0.044 Uiso 1 1 calc R U . . .
C24 C 0.07570(8) 0.84635(7) 0.33832(4) 0.03118(14) Uani 1 1 d . . . . .
H24A H 0.089419 0.929366 0.332370 0.047 Uiso 1 1 calc R U . . .
H24B H 0.021273 0.833711 0.374493 0.047 Uiso 1 1 calc R U . . .
H24C H 0.022865 0.813854 0.302353 0.047 Uiso 1 1 calc R U . . .
C10 C 0.04805(9) 0.23139(8) 0.35372(4) 0.03172(14) Uani 1 1 d . . . . .
H10A H 0.061122 0.307652 0.335543 0.048 Uiso 1 1 calc R U . . .
H10B H -0.048184 0.202651 0.341800 0.048 Uiso 1 1 calc R U . . .
H10C H 0.119641 0.177865 0.339229 0.048 Uiso 1 1 calc R U . . .
C23 C 0.30942(8) 0.84709(7) 0.39916(4) 0.02917(14) Uani 1 1 d . . . . .
H23A H 0.407101 0.816134 0.401698 0.044 Uiso 1 1 calc R U . . .
H23B H 0.265130 0.833194 0.437824 0.044 Uiso 1 1 calc R U . . .
H23C H 0.312394 0.930291 0.391238 0.044 Uiso 1 1 calc R U . . .
C25 C 0.33322(16) 0.89662(8) 0.26874(5) 0.0516(3) Uani 1 1 d . . . . .
H25A H 0.386495 0.886249 0.232053 0.077 Uiso 1 1 calc R U . . .
H25B H 0.392884 0.938392 0.299714 0.077 Uiso 1 1 calc R U . . .
H25C H 0.245809 0.940916 0.258399 0.077 Uiso 1 1 calc R U . . .

loop_
_atom_site_aniso_label
_atom_site_aniso_U_11
_atom_site_aniso_U_22
_atom_site_aniso_U_33
_atom_site_aniso_U_23
_atom_site_aniso_U_13
_atom_site_aniso_U_12
Si1 0.01710(6) 0.01433(6) 0.01586(6) 0.00176(4) 0.00489(5) 0.00188(5)
O1 0.01921(17) 0.01689(16) 0.01981(17) 0.00481(13) 0.00186(13) -0.00122(13)
O2 0.0263(2) 0.02071(18) 0.02267(19) -0.00149(14) 0.01088(16) 0.00012(15)
O4 0.0350(3) 0.01763(18) 0.0238(2) 0.00508(15) 0.00839(18) -0.00019(16)
O3 0.0548(4) 0.0459(4) 0.0289(3) -0.0199(3) 0.0140(3) -0.0178(3)
C1 0.0184(2) 0.0190(2) 0.0197(2) -0.00126(16) 0.00565(16) 0.00139(17)
C11 0.0191(2) 0.0179(2) 0.01745(19) 0.00311(15) 0.00601(16) 0.00382(16)
C18 0.0178(2) 0.01595(19) 0.0186(2) 0.00166(15) 0.00362(15) -0.00011(15)
C19 0.01680(19) 0.0178(2) 0.01556(18) 0.00017(15) 0.00276(14) -0.00018(15)
C12 0.0230(2) 0.0217(2) 0.0180(2) 0.00040(17) 0.00435(17) 0.00680(18)
C7 0.0185(2) 0.0171(2) 0.0235(2) 0.00107(17) 0.00445(17) -0.00011(16)
C17 0.0200(2) 0.0196(2) 0.0238(2) 0.00604(18) -0.00202(18) -0.00283(17)
C2 0.0204(2) 0.0237(3) 0.0237(2) -0.00274(19) 0.00317(19) 0.00468(19)
C22 0.0199(2) 0.0165(2) 0.0201(2) -0.00200(16) 0.00039(17) 0.00154(16)
C16 0.0248(3) 0.0212(2) 0.0231(2) 0.00735(19) 0.00631(19) 0.00218(19)
C6 0.0278(3) 0.0269(3) 0.0212(2) 0.0000(2) 0.0094(2) 0.0031(2)
C21 0.0325(3) 0.0236(3) 0.0187(2) -0.00310(18) 0.0085(2) -0.0083(2)
C20 0.0225(2) 0.0211(2) 0.0246(2) -0.00221(19) -0.00169(19) -0.00333(19)
C8 0.0276(3) 0.0179(2) 0.0378(3) 0.0034(2) 0.0049(2) -0.0027(2)
C3 0.0219(3) 0.0275(3) 0.0341(3) -0.0068(2) 0.0032(2) 0.0073(2)
C14 0.0243(3) 0.0439(4) 0.0169(2) 0.0035(2) 0.00476(19) 0.0048(3)
C5 0.0309(3) 0.0311(3) 0.0273(3) -0.0063(2) 0.0142(2) 0.0003(2)
C15 0.0254(3) 0.0345(3) 0.0224(2) 0.0119(2) 0.0059(2) 0.0025(2)
C13 0.0270(3) 0.0330(3) 0.0193(2) -0.0034(2) 0.0038(2) 0.0072(2)
C4 0.0233(3) 0.0285(3) 0.0377(4) -0.0118(3) 0.0112(2) 0.0017(2)
C9 0.0194(2) 0.0245(3) 0.0450(4) -0.0027(3) 0.0060(2) 0.0039(2)
C24 0.0254(3) 0.0245(3) 0.0429(4) -0.0036(3) -0.0044(3) 0.0077(2)
C10 0.0318(3) 0.0375(4) 0.0257(3) -0.0003(3) 0.0003(2) -0.0100(3)
C23 0.0279(3) 0.0261(3) 0.0329(3) -0.0127(2) -0.0037(2) 0.0017(2)
C25 0.0866(9) 0.0236(3) 0.0469(5) 0.0139(3) 0.0217(5) -0.0044(4)

loop_
_atom_type_symbol
_atom_type_description
_atom_type_scat_dispersion_real
_atom_type_scat_dispersion_imag
_atom_type_scat_source
C C 0.0033 0.0016 'International Tables Vol C Tables 4.2.6.8 and 6.1.1.4'
H H 0.0000 0.0000 'International Tables Vol C Tables 4.2.6.8 and 6.1.1.4'
O O 0.0106 0.0060 'International Tables Vol C Tables 4.2.6.8 and 6.1.1.4'
Si Si 0.0817 0.0704 'International Tables Vol C Tables 4.2.6.8 and 6.1.1.4'

loop_
_exptl_crystal_face_index_h
_exptl_crystal_face_index_k
_exptl_crystal_face_index_l
_exptl_crystal_face_perp_dist
-13 -1 -3 0.0056
1 16 6 0.1771
2 -2 -31 0.1909
1 -16 -2 0.1702
-2 0 31 0.2194
-2 6 29 0.1905
3 12 -21 0.2044
13 -3 1 0.1628
9 -12 -3 0.1269

loop_
_geom_angle_atom_site_label_1
_geom_angle_atom_site_label_2
_geom_angle_atom_site_label_3
_geom_angle
_geom_angle_site_symmetry_1
_geom_angle_site_symmetry_3
_geom_angle_publ_flag
O1 Si1 C1 108.98(3) . . ?
O1 Si1 C11 108.02(2) . . ?
O1 Si1 C7 105.09(3) . . ?
C1 Si1 C11 111.67(3) . . ?
C1 Si1 C7 112.49(3) . . ?
C11 Si1 C7 110.27(3) . . ?
C17 O1 Si1 124.06(4) . . ?
C21 O2 C18 111.09(5) . . ?
C25 O4 C22 116.39(6) . . ?
C2 C1 Si1 122.20(4) . . ?
C2 C1 C6 117.46(5) . . ?
C6 C1 Si1 120.34(5) . . ?
C12 C11 Si1 118.58(4) . . ?
C12 C11 C16 116.53(5) . . ?
C16 C11 Si1 124.81(5) . . ?
O2 C18 H18 109.4 . . ?
O2 C18 C19 106.53(5) . . ?
O2 C18 C17 107.90(5) . . ?
C19 C18 H18 109.4 . . ?
C17 C18 H18 109.4 . . ?
C17 C18 C19 114.09(5) . . ?
C18 C19 H19 109.0 . . ?
C22 C19 C18 112.74(5) . . ?
C22 C19 H19 109.0 . . ?
C20 C19 C18 102.81(5) . . ?
C20 C19 H19 109.0 . . ?
C20 C19 C22 114.05(5) . . ?
C11 C12 H12 119.0 . . ?
C13 C12 C11 122.02(6) . . ?
C13 C12 H12 119.0 . . ?
C8 C7 Si1 110.23(4) . . ?
C8 C7 C10 108.79(6) . . ?
C9 C7 Si1 108.21(5) . . ?
C9 C7 C8 109.10(5) . . ?
C9 C7 C10 109.30(6) . . ?
C10 C7 Si1 111.18(4) . . ?
O1 C17 C18 109.44(5) . . ?
O1 C17 H17A 109.8 . . ?
O1 C17 H17B 109.8 . . ?
C18 C17 H17A 109.8 . . ?
C18 C17 H17B 109.8 . . ?
H17A C17 H17B 108.2 . . ?
C1 C2 H2 119.3 . . ?
C3 C2 C1 121.47(6) . . ?
C3 C2 H2 119.3 . . ?
O4 C22 C19 103.71(4) . . ?
O4 C22 C24 111.68(6) . . ?
O4 C22 C23 111.19(6) . . ?
C24 C22 C19 110.72(5) . . ?
C24 C22 C23 109.14(5) . . ?
C23 C22 C19 110.32(5) . . ?
C11 C16 H16 119.1 . . ?
C15 C16 C11 121.78(6) . . ?
C15 C16 H16 119.1 . . ?
C1 C6 H6 119.4 . . ?
C5 C6 C1 121.15(7) . . ?
C5 C6 H6 119.4 . . ?
O2 C21 C20 110.85(5) . . ?
O3 C21 O2 121.34(7) . . ?
O3 C21 C20 127.81(8) . . ?
C19 C20 H20A 110.6 . . ?
C19 C20 H20B 110.6 . . ?
C21 C20 C19 105.56(5) . . ?
C21 C20 H20A 110.6 . . ?
C21 C20 H20B 110.6 . . ?
H20A C20 H20B 108.8 . . ?
C7 C8 H8A 109.5 . . ?
C7 C8 H8B 109.5 . . ?
C7 C8 H8C 109.5 . . ?
H8A C8 H8B 109.5 . . ?
H8A C8 H8C 109.5 . . ?
H8B C8 H8C 109.5 . . ?
C2 C3 H3 119.9 . . ?
C4 C3 C2 120.16(7) . . ?
C4 C3 H3 119.9 . . ?
C15 C14 H14 120.2 . . ?
C15 C14 C13 119.57(6) . . ?
C13 C14 H14 120.2 . . ?
C6 C5 H5 120.0 . . ?
C4 C5 C6 120.09(7) . . ?
C4 C5 H5 120.0 . . ?
C16 C15 H15 120.0 . . ?
C14 C15 C16 120.09(6) . . ?
C14 C15 H15 120.0 . . ?
C12 C13 H13 120.0 . . ?
C14 C13 C12 120.00(7) . . ?
C14 C13 H13 120.0 . . ?
C3 C4 C5 119.66(6) . . ?
C3 C4 H4 120.2 . . ?
C5 C4 H4 120.2 . . ?
C7 C9 H9A 109.5 . . ?
C7 C9 H9B 109.5 . . ?
C7 C9 H9C 109.5 . . ?
H9A C9 H9B 109.5 . . ?
H9A C9 H9C 109.5 . . ?
H9B C9 H9C 109.5 . . ?
C22 C24 H24A 109.5 . . ?
C22 C24 H24B 109.5 . . ?
C22 C24 H24C 109.5 . . ?
H24A C24 H24B 109.5 . . ?
H24A C24 H24C 109.5 . . ?
H24B C24 H24C 109.5 . . ?
C7 C10 H10A 109.5 . . ?
C7 C10 H10B 109.5 . . ?
C7 C10 H10C 109.5 . . ?
H10A C10 H10B 109.5 . . ?
H10A C10 H10C 109.5 . . ?
H10B C10 H10C 109.5 . . ?
C22 C23 H23A 109.5 . . ?
C22 C23 H23B 109.5 . . ?
C22 C23 H23C 109.5 . . ?
H23A C23 H23B 109.5 . . ?
H23A C23 H23C 109.5 . . ?
H23B C23 H23C 109.5 . . ?
O4 C25 H25A 109.5 . . ?
O4 C25 H25B 109.5 . . ?
O4 C25 H25C 109.5 . . ?
H25A C25 H25B 109.5 . . ?
H25A C25 H25C 109.5 . . ?
H25B C25 H25C 109.5 . . ?

loop_
_geom_bond_atom_site_label_1
_geom_bond_atom_site_label_2
_geom_bond_distance
_geom_bond_site_symmetry_2
_geom_bond_publ_flag
Si1 O1 1.6544(4) . ?
Si1 C1 1.8723(6) . ?
Si1 C11 1.8806(6) . ?
Si1 C7 1.8893(6) . ?
O1 C17 1.4247(7) . ?
O2 C18 1.4476(7) . ?
O2 C21 1.3446(9) . ?
O4 C22 1.4373(8) . ?
O4 C25 1.4177(9) . ?
O3 C21 1.2030(8) . ?
C1 C2 1.4018(9) . ?
C1 C6 1.4067(9) . ?
C11 C12 1.4020(8) . ?
C11 C16 1.4039(8) . ?
C18 H18 1.0000 . ?
C18 C19 1.5476(8) . ?
C18 C17 1.5112(8) . ?
C19 H19 1.0000 . ?
C19 C22 1.5369(8) . ?
C19 C20 1.5274(8) . ?
C12 H12 0.9500 . ?
C12 C13 1.3939(9) . ?
C7 C8 1.5357(9) . ?
C7 C9 1.5324(9) . ?
C7 C10 1.5372(10) . ?
C17 H17A 0.9900 . ?
C17 H17B 0.9900 . ?
C2 H2 0.9500 . ?
C2 C3 1.3934(9) . ?
C22 C24 1.5274(9) . ?
C22 C23 1.5287(9) . ?
C16 H16 0.9500 . ?
C16 C15 1.3965(10) . ?
C6 H6 0.9500 . ?
C6 C5 1.3946(10) . ?
C21 C20 1.4988(10) . ?
C20 H20A 0.9900 . ?
C20 H20B 0.9900 . ?
C8 H8A 0.9800 . ?
C8 H8B 0.9800 . ?
C8 H8C 0.9800 . ?
C3 H3 0.9500 . ?
C3 C4 1.3851(11) . ?
C14 H14 0.9500 . ?
C14 C15 1.3851(12) . ?
C14 C13 1.3860(11) . ?
C5 H5 0.9500 . ?
C5 C4 1.3936(12) . ?
C15 H15 0.9500 . ?
C13 H13 0.9500 . ?
C4 H4 0.9500 . ?
C9 H9A 0.9800 . ?
C9 H9B 0.9800 . ?
C9 H9C 0.9800 . ?
C24 H24A 0.9800 . ?
C24 H24B 0.9800 . ?
C24 H24C 0.9800 . ?
C10 H10A 0.9800 . ?
C10 H10B 0.9800 . ?
C10 H10C 0.9800 . ?
C23 H23A 0.9800 . ?
C23 H23B 0.9800 . ?
C23 H23C 0.9800 . ?
C25 H25A 0.9800 . ?
C25 H25B 0.9800 . ?
C25 H25C 0.9800 . ?

loop_
_geom_torsion_atom_site_label_1
_geom_torsion_atom_site_label_2
_geom_torsion_atom_site_label_3
_geom_torsion_atom_site_label_4
_geom_torsion
_geom_torsion_site_symmetry_1
_geom_torsion_site_symmetry_2
_geom_torsion_site_symmetry_3
_geom_torsion_site_symmetry_4
_geom_torsion_publ_flag
Si1 O1 C17 C18 150.73(4) . . . . ?
Si1 C1 C2 C3 179.76(6) . . . . ?
Si1 C1 C6 C5 -179.33(6) . . . . ?
Si1 C11 C12 C13 177.61(5) . . . . ?
Si1 C11 C16 C15 -177.65(5) . . . . ?
O1 Si1 C1 C2 133.39(5) . . . . ?
O1 Si1 C1 C6 -46.46(6) . . . . ?
O1 Si1 C11 C12 8.51(6) . . . . ?
O1 Si1 C11 C16 -174.70(5) . . . . ?
O1 Si1 C7 C8 -175.50(4) . . . . ?
O1 Si1 C7 C9 -56.27(5) . . . . ?
O1 Si1 C7 C10 63.77(5) . . . . ?
O2 C18 C19 C22 -105.51(5) . . . . ?
O2 C18 C19 C20 17.76(6) . . . . ?
O2 C18 C17 O1 -66.58(6) . . . . ?
O2 C21 C20 C19 6.19(7) . . . . ?
O3 C21 C20 C19 -173.60(7) . . . . ?
C1 Si1 O1 C17 -49.27(5) . . . . ?
C1 Si1 C11 C12 128.33(5) . . . . ?
C1 Si1 C11 C16 -54.88(6) . . . . ?
C1 Si1 C7 C8 66.06(5) . . . . ?
C1 Si1 C7 C9 -174.71(5) . . . . ?
C1 Si1 C7 C10 -54.67(6) . . . . ?
C1 C2 C3 C4 -0.41(11) . . . . ?
C1 C6 C5 C4 -0.44(12) . . . . ?
C11 Si1 O1 C17 72.23(5) . . . . ?
C11 Si1 C1 C2 14.14(6) . . . . ?
C11 Si1 C1 C6 -165.71(5) . . . . ?
C11 Si1 C7 C8 -59.32(5) . . . . ?
C11 Si1 C7 C9 59.91(5) . . . . ?
C11 Si1 C7 C10 179.95(5) . . . . ?
C11 C12 C13 C14 0.02(11) . . . . ?
C11 C16 C15 C14 0.48(11) . . . . ?
C18 O2 C21 O3 -174.46(7) . . . . ?
C18 O2 C21 C20 5.74(7) . . . . ?
C18 C19 C22 O4 56.30(6) . . . . ?
C18 C19 C22 C24 176.22(5) . . . . ?
C18 C19 C22 C23 -62.85(6) . . . . ?
C18 C19 C20 C21 -14.33(6) . . . . ?
C19 C18 C17 O1 51.59(7) . . . . ?
C12 C11 C16 C15 -0.80(10) . . . . ?
C7 Si1 O1 C17 -170.05(5) . . . . ?
C7 Si1 C1 C2 -110.47(6) . . . . ?
C7 Si1 C1 C6 69.67(6) . . . . ?
C7 Si1 C11 C12 -105.82(5) . . . . ?
C7 Si1 C11 C16 70.97(6) . . . . ?
C17 C18 C19 C22 135.55(5) . . . . ?
C17 C18 C19 C20 -101.19(6) . . . . ?
C2 C1 C6 C5 0.81(10) . . . . ?
C2 C3 C4 C5 0.80(12) . . . . ?
C22 C19 C20 C21 108.05(6) . . . . ?
C16 C11 C12 C13 0.56(9) . . . . ?
C6 C1 C2 C3 -0.38(10) . . . . ?
C6 C5 C4 C3 -0.38(12) . . . . ?
C21 O2 C18 C19 -15.16(6) . . . . ?
C21 O2 C18 C17 107.75(6) . . . . ?
C20 C19 C22 O4 -60.47(6) . . . . ?
C20 C19 C22 C24 59.46(7) . . . . ?
C20 C19 C22 C23 -179.62(5) . . . . ?
C15 C14 C13 C12 -0.38(11) . . . . ?
C13 C14 C15 C16 0.13(11) . . . . ?
C25 O4 C22 C19 -177.56(8) . . . . ?
C25 O4 C22 C24 63.17(9) . . . . ?
C25 O4 C22 C23 -59.01(9) . . . . ?

loop_
_exptl_oxdiff_crystal_face_indexfrac_h
_exptl_oxdiff_crystal_face_indexfrac_k
_exptl_oxdiff_crystal_face_indexfrac_l
_exptl_oxdiff_crystal_face_x
_exptl_oxdiff_crystal_face_y
_exptl_oxdiff_crystal_face_z
-12.9913 -1.2355 -2.9135 0.2843 -0.9587 -0.0091
0.7143 15.9671 6.1365 -0.0424 0.1442 0.9886
2.1159 -1.8614 -30.5722 -0.9134 -0.2708 -0.3040
1.0308 -16.2469 -2.1094 0.1143 0.0342 -0.9929
-2.0166 -0.2160 30.7956 0.9430 0.2796 0.1802
-2.2082 5.6368 28.8275 0.8185 0.2426 0.5207
2.9775 11.8087 -20.5760 -0.8201 -0.0647 0.5686
12.9362 -2.6757 1.4329 -0.2765 0.9321 -0.2337
9.3361 -11.5231 -2.5714 -0.1834 0.6176 -0.7648
